data_1576085
loop_
_publ_author_name
'Chakraborty, Soumi'
'Agyekum, Kianna'
'Kim, Dooyoung'
'Teets, Thomas S.'

_publ_section_title
;
 Ligand substituents modulate excited-state lifetime and energy-transfer
 reactivity in Cu(i) photosensitizers supported by salicylaldimine and
 isocyanide ligands.
;
_journal_issue 47
_journal_name_full 'Chemical science'
_journal_page_first 22527
_journal_page_last 22535
_journal_paper_doi 10.1039/d5sc07286g
_journal_volume 16
_journal_year 2025
_chemical_formula_sum 'C34 H27 Cu N2 O'
_chemical_formula_weight 543.11
_space_group_crystal_system triclinic
_space_group_IT_number 2
_space_group_name_Hall '-P 1'
_space_group_name_H-M_alt 'P -1'
_atom_sites_solution_hydrogens geom
_audit_creation_method SHELXL-2018/3
_audit_update_record
;
2025-05-23 deposited with the CCDC.	2025-10-17 downloaded from the CCDC.
;
_cell_angle_alpha 93.187(3)
_cell_angle_beta 92.645(3)
_cell_angle_gamma 110.455(2)
_cell_formula_units_Z 2
_cell_length_a 9.466(3)
_cell_length_b 11.606(3)
_cell_length_c 13.062(4)
_cell_measurement_reflns_used 8581
_cell_measurement_temperature 123(2)
_cell_measurement_theta_max 27.44
_cell_measurement_theta_min 2.35
_cell_volume 1339.2(7)
_computing_cell_refinement 'Bruker SAINT'
_computing_data_collection 'Bruker APEX2'
_computing_data_reduction 'Bruker SAINT'
_computing_molecular_graphics 'Bruker SHELXTL'
_computing_publication_material 'Bruker SHELXTL'
_computing_structure_refinement 'SHELXL-2018/3 (Sheldrick, 2018)'
_computing_structure_solution 'SHELXT 2018/2 (Sheldrick, 2018)'
_diffrn_ambient_temperature 123(2)
_diffrn_measured_fraction_theta_full 0.999
_diffrn_measured_fraction_theta_max 0.996
_diffrn_measurement_device_type 'Bruker APEX-II CCD'
_diffrn_measurement_method '\f and \w scans'
_diffrn_radiation_type MoK\a
_diffrn_radiation_wavelength 0.71073
_diffrn_reflns_av_R_equivalents 0.0298
_diffrn_reflns_av_unetI/netI 0.0310
_diffrn_reflns_Laue_measured_fraction_full 0.999
_diffrn_reflns_Laue_measured_fraction_max 0.996
_diffrn_reflns_limit_h_max 12
_diffrn_reflns_limit_h_min -12
_diffrn_reflns_limit_k_max 14
_diffrn_reflns_limit_k_min -14
_diffrn_reflns_limit_l_max 16
_diffrn_reflns_limit_l_min -16
_diffrn_reflns_number 18467
_diffrn_reflns_point_group_measured_fraction_full 0.999
_diffrn_reflns_point_group_measured_fraction_max 0.996
_diffrn_reflns_theta_full 25.242
_diffrn_reflns_theta_max 27.102
_diffrn_reflns_theta_min 1.878
_exptl_absorpt_coefficient_mu 0.845
_exptl_absorpt_correction_T_max 0.7456
_exptl_absorpt_correction_T_min 0.6894
_exptl_absorpt_correction_type multi-scan
_exptl_absorpt_process_details sadabs
_exptl_crystal_colour yellow
_exptl_crystal_density_diffrn 1.347
_exptl_crystal_description rock
_exptl_crystal_F_000 564
_exptl_crystal_size_max 0.350
_exptl_crystal_size_mid 0.290
_exptl_crystal_size_min 0.110
_refine_diff_density_max 0.584
_refine_diff_density_min -0.689
_refine_diff_density_rms 0.058
_refine_ls_extinction_method none
_refine_ls_goodness_of_fit_ref 1.082
_refine_ls_hydrogen_treatment constr
_refine_ls_matrix_type full
_refine_ls_number_parameters 411
_refine_ls_number_reflns 5874
_refine_ls_number_restraints 430
_refine_ls_restrained_S_all 1.161
_refine_ls_R_factor_all 0.0464
_refine_ls_R_factor_gt 0.0406
_refine_ls_shift/su_max 0.000
_refine_ls_shift/su_mean 0.000
_refine_ls_structure_factor_coef Fsqd
_refine_ls_weighting_details 'w=1/[\s^2^(Fo^2^)+(0.0402P)^2^+1.0521P] where P=(Fo^2^+2Fc^2^)/3'
_refine_ls_weighting_scheme calc
_refine_ls_wR_factor_gt 0.0977
_refine_ls_wR_factor_ref 0.1007
_reflns_Friedel_coverage 0.000
_reflns_number_gt 5163
_reflns_number_total 5874
_reflns_threshold_expression 'I > 2\s(I)'
_cod_data_source_file d5sc07286g9.cif
_cod_data_source_block Cu4
_cod_depositor_comments 'Adding full bibliography for 1576081--1576086.cif.'
_cod_database_code 1576085
_shelx_shelxl_version_number 2018/3
_shelx_space_group_comment
; 
The symmetry employed for this shelxl refinement is uniquely defined 
by the following loop, which should always be used as a source of 
symmetry information in preference to the above space-group names. 
They are only intended as comments. 
;
_shelx_estimated_absorpt_t_min 0.756
_shelx_estimated_absorpt_t_max 0.913

loop_
_space_group_symop_operation_xyz
'x, y, z'
'-x, -y, -z'

loop_
_atom_site_label
_atom_site_type_symbol
_atom_site_fract_x
_atom_site_fract_y
_atom_site_fract_z
_atom_site_U_iso_or_equiv
_atom_site_adp_type
_atom_site_occupancy
_atom_site_site_symmetry_order
_atom_site_calc_flag
_atom_site_refinement_flags_posn
_atom_site_refinement_flags_adp
_atom_site_refinement_flags_occupancy
_atom_site_disorder_assembly
_atom_site_disorder_group
O1 O 0.21304(17) 0.58059(16) 0.26551(14) 0.0396(4) Uani 1 1 d . . . . .
Cu1 Cu 0.21217(3) 0.41339(3) 0.25843(2) 0.03084(10) Uani 1 1 d . . . . .
N1 N 0.43208(18) 0.46113(16) 0.29640(12) 0.0242(3) Uani 1 1 d . . . . .
N2 N -0.0138(2) 0.17871(17) 0.16416(14) 0.0292(4) Uani 1 1 d D U . . .
C1 C 0.5239(2) 0.57478(19) 0.29862(15) 0.0240(4) Uani 1 1 d . . . . .
H1A H 0.628187 0.588698 0.312300 0.029 Uiso 1 1 calc R U . . .
C11 C 0.4947(2) 0.37252(18) 0.32995(15) 0.0242(4) Uani 1 1 d . . . . .
C12 C 0.4233(2) 0.29755(18) 0.40801(16) 0.0256(4) Uani 1 1 d . . . . .
C13 C 0.4887(3) 0.21717(19) 0.44740(17) 0.0304(5) Uani 1 1 d . . . . .
H13A H 0.442742 0.167545 0.500664 0.036 Uiso 1 1 calc R U . . .
C14 C 0.6196(3) 0.2085(2) 0.41012(18) 0.0346(5) Uani 1 1 d . . . . .
H14A H 0.664203 0.154851 0.438932 0.041 Uiso 1 1 calc R U . . .
C15 C 0.6851(3) 0.2781(2) 0.33089(18) 0.0323(5) Uani 1 1 d . . . . .
H15A H 0.773363 0.270042 0.304569 0.039 Uiso 1 1 calc R U . . .
C16 C 0.6241(2) 0.36040(18) 0.28852(16) 0.0258(4) Uani 1 1 d . . . . .
C21 C 0.2824(2) 0.3034(2) 0.45121(16) 0.0279(4) Uani 1 1 d . . . . .
C22 C 0.1650(3) 0.1936(2) 0.46660(19) 0.0390(5) Uani 1 1 d . . . . .
H22A H 0.175934 0.116873 0.448721 0.047 Uiso 1 1 calc R U . . .
C23 C 0.0326(3) 0.1952(3) 0.5077(2) 0.0526(8) Uani 1 1 d . . . . .
H23A H -0.045927 0.119567 0.517255 0.063 Uiso 1 1 calc R U . . .
C24 C 0.0142(3) 0.3050(3) 0.5347(2) 0.0478(7) Uani 1 1 d . . . . .
H24A H -0.076593 0.305580 0.562338 0.057 Uiso 1 1 calc R U . . .
C25 C 0.1294(3) 0.4146(3) 0.52102(17) 0.0380(5) Uani 1 1 d . . . . .
H25A H 0.117952 0.490850 0.540187 0.046 Uiso 1 1 calc R U . . .
C26 C 0.2620(2) 0.4140(2) 0.47940(16) 0.0294(4) Uani 1 1 d . . . . .
H26A H 0.339759 0.490035 0.470051 0.035 Uiso 1 1 calc R U . . .
C31 C 0.6949(2) 0.42718(19) 0.19910(16) 0.0255(4) Uani 1 1 d . . . . .
C32 C 0.6086(3) 0.4234(3) 0.10878(18) 0.0424(6) Uani 1 1 d . . . . .
H32A H 0.501888 0.384123 0.106365 0.051 Uiso 1 1 calc R U . . .
C33 C 0.6757(3) 0.4758(3) 0.02245(18) 0.0425(6) Uani 1 1 d . . . . .
H33A H 0.615392 0.469594 -0.039199 0.051 Uiso 1 1 calc R U . . .
C34 C 0.8300(3) 0.5370(2) 0.02562(17) 0.0307(5) Uani 1 1 d . . . . .
H34A H 0.876127 0.573558 -0.033378 0.037 Uiso 1 1 calc R U . . .
C35 C 0.9168(2) 0.54459(19) 0.11576(16) 0.0265(4) Uani 1 1 d . . . . .
H35A H 1.022724 0.587982 0.118843 0.032 Uiso 1 1 calc R U . . .
C36 C 0.8506(2) 0.48955(18) 0.20144(16) 0.0237(4) Uani 1 1 d . . . . .
H36A H 0.911866 0.494291 0.262363 0.028 Uiso 1 1 calc R U . . .
C41 C 0.3322(2) 0.6798(2) 0.27241(16) 0.0304(5) Uani 1 1 d . . . . .
C42 C 0.3148(3) 0.7960(2) 0.27111(19) 0.0402(6) Uani 1 1 d . . . . .
H42A H 0.215473 0.798550 0.266477 0.048 Uiso 1 1 calc R U . . .
C43 C 0.4353(3) 0.9050(2) 0.27626(19) 0.0405(6) Uani 1 1 d . . . . .
H43A H 0.417943 0.980774 0.275347 0.049 Uiso 1 1 calc R U . . .
C44 C 0.5843(3) 0.9056(2) 0.28289(19) 0.0381(5) Uani 1 1 d . . . . .
H44A H 0.667910 0.980862 0.284378 0.046 Uiso 1 1 calc R U . . .
C45 C 0.6060(3) 0.7958(2) 0.28713(17) 0.0313(5) Uani 1 1 d . . . . .
H45A H 0.706563 0.796102 0.293300 0.038 Uiso 1 1 calc R U . . .
C46 C 0.4848(2) 0.6813(2) 0.28270(15) 0.0258(4) Uani 1 1 d . . . . .
C50 C 0.0699(2) 0.2695(2) 0.20522(16) 0.0290(4) Uani 1 1 d . U . . .
C51 C -0.1053(3) 0.06767(19) 0.11221(17) 0.0323(4) Uani 1 1 d D U . . .
C52 C -0.0550(8) -0.0286(5) 0.1497(5) 0.0356(10) Uani 0.520(7) 1 d D U P A 1
C53 C -0.1336(8) -0.1437(4) 0.1007(5) 0.0434(12) Uani 0.520(7) 1 d D U P A 1
H53A H -0.109953 -0.213058 0.119569 0.052 Uiso 0.520(7) 1 calc R U P A 1
C54 C -0.2448(9) -0.1583(5) 0.0252(6) 0.0462(14) Uani 0.520(7) 1 d D U P A 1
H54A H -0.295466 -0.238012 -0.008275 0.055 Uiso 0.520(7) 1 calc R U P A 1
C55 C -0.2863(7) -0.0610(6) -0.0040(5) 0.0437(12) Uani 0.520(7) 1 d D U P A 1
H55A H -0.366435 -0.075321 -0.055142 0.052 Uiso 0.520(7) 1 calc R U P A 1
C56 C -0.2110(16) 0.0579(6) 0.0412(12) 0.0372(12) Uani 0.520(7) 1 d D U P A 1
C57 C 0.0648(9) -0.0124(6) 0.2343(5) 0.0529(15) Uani 0.520(7) 1 d D U P A 1
H57A H 0.072815 -0.092590 0.246152 0.079 Uiso 0.520(7) 1 calc R U P A 1
H57B H 0.037745 0.022110 0.297419 0.079 Uiso 0.520(7) 1 calc R U P A 1
H57C H 0.161973 0.043818 0.214476 0.079 Uiso 0.520(7) 1 calc R U P A 1
C58 C -0.2475(12) 0.1691(6) 0.0148(10) 0.0440(16) Uani 0.520(7) 1 d D U P A 1
H58A H -0.291932 0.197182 0.073035 0.066 Uiso 0.520(7) 1 calc R U P A 1
H58B H -0.319652 0.147460 -0.045619 0.066 Uiso 0.520(7) 1 calc R U P A 1
H58C H -0.154713 0.235152 -0.000310 0.066 Uiso 0.520(7) 1 calc R U P A 1
C52A C -0.1074(8) -0.0510(5) 0.1201(6) 0.0371(11) Uani 0.480(7) 1 d D U P A 2
C53A C -0.2063(10) -0.1525(6) 0.0610(7) 0.0465(14) Uani 0.480(7) 1 d D U P A 2
H53B H -0.203337 -0.232382 0.069732 0.056 Uiso 0.480(7) 1 calc R U P A 2
C54A C -0.3085(8) -0.1375(5) -0.0099(6) 0.0481(14) Uani 0.480(7) 1 d D U P A 2
H54B H -0.373919 -0.207489 -0.051209 0.058 Uiso 0.480(7) 1 calc R U P A 2
C55A C -0.3191(8) -0.0225(5) -0.0231(5) 0.0413(12) Uani 0.480(7) 1 d D U P A 2
H55B H -0.392421 -0.014638 -0.071703 0.050 Uiso 0.480(7) 1 calc R U P A 2
C56A C -0.2197(16) 0.0828(6) 0.0365(11) 0.0299(11) Uani 0.480(7) 1 d D U P A 2
C57A C 0.0035(8) -0.0626(7) 0.2011(6) 0.0489(14) Uani 0.480(7) 1 d D U P A 2
H57D H -0.008395 -0.149637 0.204263 0.073 Uiso 0.480(7) 1 calc R U P A 2
H57E H -0.015208 -0.030028 0.267885 0.073 Uiso 0.480(7) 1 calc R U P A 2
H57F H 0.106534 -0.015698 0.183939 0.073 Uiso 0.480(7) 1 calc R U P A 2
C58A C -0.2288(13) 0.2078(6) 0.0206(9) 0.0367(15) Uani 0.480(7) 1 d D U P A 2
H58D H -0.319792 0.197789 -0.023207 0.055 Uiso 0.480(7) 1 calc R U P A 2
H58E H -0.139229 0.257675 -0.012580 0.055 Uiso 0.480(7) 1 calc R U P A 2
H58F H -0.233238 0.249061 0.087232 0.055 Uiso 0.480(7) 1 calc R U P A 2

loop_
_atom_site_aniso_label
_atom_site_aniso_U_11
_atom_site_aniso_U_22
_atom_site_aniso_U_33
_atom_site_aniso_U_23
_atom_site_aniso_U_13
_atom_site_aniso_U_12
O1 0.0214(8) 0.0492(10) 0.0489(10) 0.0011(8) -0.0075(7) 0.0148(7)
Cu1 0.01650(13) 0.04387(17) 0.02794(15) 0.00207(11) -0.00424(10) 0.00621(11)
N1 0.0181(8) 0.0346(9) 0.0206(8) 0.0056(7) 0.0013(6) 0.0095(7)
N2 0.0266(9) 0.0336(8) 0.0298(9) 0.0069(7) 0.0056(7) 0.0124(7)
C1 0.0180(9) 0.0357(11) 0.0191(9) 0.0044(8) 0.0018(7) 0.0102(8)
C11 0.0189(9) 0.0270(10) 0.0229(10) 0.0009(8) -0.0028(7) 0.0040(8)
C12 0.0224(10) 0.0259(10) 0.0246(10) -0.0002(8) -0.0014(8) 0.0045(8)
C13 0.0344(11) 0.0255(10) 0.0308(11) 0.0044(8) 0.0045(9) 0.0094(9)
C14 0.0409(13) 0.0297(11) 0.0388(13) 0.0055(9) 0.0060(10) 0.0187(10)
C15 0.0312(11) 0.0322(11) 0.0372(12) 0.0005(9) 0.0075(9) 0.0154(9)
C16 0.0219(10) 0.0265(10) 0.0258(10) -0.0012(8) -0.0003(8) 0.0053(8)
C21 0.0203(9) 0.0401(12) 0.0216(10) 0.0076(8) -0.0005(8) 0.0081(8)
C22 0.0307(12) 0.0430(13) 0.0422(14) 0.0203(11) 0.0053(10) 0.0088(10)
C23 0.0287(13) 0.0675(18) 0.0601(18) 0.0387(15) 0.0130(12) 0.0090(12)
C24 0.0270(12) 0.080(2) 0.0433(14) 0.0263(14) 0.0109(10) 0.0239(13)
C25 0.0306(12) 0.0625(16) 0.0266(11) 0.0086(10) 0.0007(9) 0.0232(11)
C26 0.0228(10) 0.0426(12) 0.0213(10) 0.0030(9) -0.0014(8) 0.0101(9)
C31 0.0214(9) 0.0301(10) 0.0255(10) -0.0010(8) 0.0016(8) 0.0102(8)
C32 0.0197(10) 0.0714(17) 0.0300(12) 0.0035(11) 0.0000(9) 0.0087(11)
C33 0.0317(12) 0.0746(18) 0.0252(11) 0.0066(11) -0.0016(9) 0.0236(12)
C34 0.0328(11) 0.0398(12) 0.0284(11) 0.0083(9) 0.0098(9) 0.0220(10)
C35 0.0219(10) 0.0273(10) 0.0332(11) 0.0012(8) 0.0051(8) 0.0120(8)
C36 0.0192(9) 0.0263(10) 0.0281(10) -0.0010(8) 0.0008(7) 0.0115(8)
C41 0.0272(11) 0.0442(12) 0.0228(10) 0.0028(9) -0.0020(8) 0.0168(9)
C42 0.0379(13) 0.0540(15) 0.0386(13) 0.0022(11) -0.0010(10) 0.0292(12)
C43 0.0513(15) 0.0425(13) 0.0374(13) 0.0052(10) 0.0056(11) 0.0279(12)
C44 0.0429(13) 0.0350(12) 0.0388(13) 0.0071(10) 0.0129(10) 0.0147(10)
C45 0.0290(11) 0.0376(12) 0.0302(11) 0.0083(9) 0.0093(9) 0.0136(9)
C46 0.0251(10) 0.0362(11) 0.0189(9) 0.0059(8) 0.0041(8) 0.0136(9)
C50 0.0199(9) 0.0406(11) 0.0273(11) 0.0060(8) -0.0011(8) 0.0116(8)
C51 0.0380(11) 0.0234(8) 0.0355(11) 0.0029(7) 0.0174(8) 0.0089(8)
C52 0.047(3) 0.0270(16) 0.035(3) -0.0013(16) 0.0151(17) 0.0139(18)
C53 0.057(3) 0.0240(16) 0.048(3) -0.0031(17) 0.015(2) 0.0128(18)
C54 0.055(3) 0.0210(18) 0.053(4) -0.006(2) 0.010(2) 0.002(2)
C55 0.047(3) 0.024(2) 0.050(3) -0.007(2) 0.0056(17) 0.0021(19)
C56 0.041(3) 0.022(2) 0.041(3) -0.005(3) 0.0076(16) 0.002(3)
C57 0.071(4) 0.041(3) 0.057(4) -0.007(2) -0.006(2) 0.035(3)
C58 0.040(4) 0.026(3) 0.052(3) -0.011(4) -0.022(3) -0.001(4)
C52A 0.040(3) 0.0275(14) 0.046(3) 0.0055(17) 0.0201(18) 0.0131(18)
C53A 0.056(4) 0.0243(16) 0.061(4) -0.001(2) 0.016(2) 0.0148(19)
C54A 0.057(3) 0.0142(19) 0.066(3) -0.009(2) 0.004(2) 0.005(2)
C55A 0.050(3) 0.014(2) 0.051(3) -0.009(2) 0.0027(18) 0.0018(19)
C56A 0.032(2) 0.013(2) 0.036(3) -0.009(3) 0.0090(15) -0.001(2)
C57A 0.052(4) 0.038(3) 0.066(4) 0.013(3) 0.013(2) 0.024(3)
C58A 0.040(4) 0.014(2) 0.042(4) -0.006(3) -0.015(2) -0.004(3)

loop_
_atom_type_symbol
_atom_type_description
_atom_type_scat_dispersion_real
_atom_type_scat_dispersion_imag
_atom_type_scat_source
C C 0.0033 0.0016 'International Tables Vol C Tables 4.2.6.8 and 6.1.1.4'
H H 0.0000 0.0000 'International Tables Vol C Tables 4.2.6.8 and 6.1.1.4'
N N 0.0061 0.0033 'International Tables Vol C Tables 4.2.6.8 and 6.1.1.4'
O O 0.0106 0.0060 'International Tables Vol C Tables 4.2.6.8 and 6.1.1.4'
Cu Cu 0.3201 1.2651 'International Tables Vol C Tables 4.2.6.8 and 6.1.1.4'

loop_
_geom_angle_atom_site_label_1
_geom_angle_atom_site_label_2
_geom_angle_atom_site_label_3
_geom_angle
_geom_angle_site_symmetry_1
_geom_angle_site_symmetry_3
_geom_angle_publ_flag
C41 O1 Cu1 125.72(14) . . ?
C50 Cu1 O1 131.06(8) . . ?
C50 Cu1 N1 132.35(9) . . ?
O1 Cu1 N1 95.08(7) . . ?
C1 N1 C11 116.76(16) . . ?
C1 N1 Cu1 121.92(14) . . ?
C11 N1 Cu1 121.16(13) . . ?
C50 N2 C51 175.8(2) . . ?
N1 C1 C46 127.06(18) . . ?
C16 C11 C12 120.45(18) . . ?
C16 C11 N1 121.85(17) . . ?
C12 C11 N1 117.69(17) . . ?
C13 C12 C11 118.75(19) . . ?
C13 C12 C21 118.86(18) . . ?
C11 C12 C21 122.37(18) . . ?
C14 C13 C12 121.1(2) . . ?
C15 C14 C13 119.8(2) . . ?
C14 C15 C16 121.4(2) . . ?
C15 C16 C11 118.33(19) . . ?
C15 C16 C31 118.72(18) . . ?
C11 C16 C31 122.90(18) . . ?
C26 C21 C22 117.5(2) . . ?
C26 C21 C12 123.21(19) . . ?
C22 C21 C12 119.3(2) . . ?
C23 C22 C21 121.0(2) . . ?
C24 C23 C22 120.6(2) . . ?
C23 C24 C25 119.3(2) . . ?
C24 C25 C26 120.5(2) . . ?
C25 C26 C21 121.1(2) . . ?
C32 C31 C36 118.05(19) . . ?
C32 C31 C16 120.96(19) . . ?
C36 C31 C16 120.89(18) . . ?
C33 C32 C31 121.1(2) . . ?
C34 C33 C32 120.3(2) . . ?
C33 C34 C35 119.3(2) . . ?
C36 C35 C34 120.67(19) . . ?
C35 C36 C31 120.58(19) . . ?
O1 C41 C42 119.2(2) . . ?
O1 C41 C46 124.4(2) . . ?
C42 C41 C46 116.4(2) . . ?
C43 C42 C41 122.7(2) . . ?
C42 C43 C44 120.6(2) . . ?
C45 C44 C43 118.5(2) . . ?
C44 C45 C46 122.7(2) . . ?
C45 C46 C1 116.55(18) . . ?
C45 C46 C41 119.06(19) . . ?
C1 C46 C41 124.12(19) . . ?
N2 C50 Cu1 174.26(19) . . ?
C56 C51 N2 124.2(3) . . ?
C52A C51 N2 130.7(4) . . ?
C56 C51 C52 128.7(4) . . ?
N2 C51 C52 107.1(3) . . ?
C52A C51 C56A 116.3(4) . . ?
N2 C51 C56A 112.9(3) . . ?
C53 C52 C51 112.9(5) . . ?
C53 C52 C57 120.8(5) . . ?
C51 C52 C57 126.3(4) . . ?
C54 C53 C52 120.5(5) . . ?
C53 C54 C55 122.3(5) . . ?
C54 C55 C56 120.4(5) . . ?
C51 C56 C55 115.2(5) . . ?
C51 C56 C58 120.4(5) . . ?
C55 C56 C58 124.3(6) . . ?
C51 C52A C53A 123.4(5) . . ?
C51 C52A C57A 114.4(5) . . ?
C53A C52A C57A 122.2(5) . . ?
C54A C53A C52A 119.9(6) . . ?
C53A C54A C55A 121.8(5) . . ?
C54A C55A C56A 119.5(6) . . ?
C55A C56A C51 119.0(5) . . ?
C55A C56A C58A 119.5(5) . . ?
C51 C56A C58A 121.4(5) . . ?

loop_
_geom_bond_atom_site_label_1
_geom_bond_atom_site_label_2
_geom_bond_distance
_geom_bond_site_symmetry_2
_geom_bond_publ_flag
O1 C41 1.296(3) . ?
O1 Cu1 1.9347(18) . ?
Cu1 C50 1.816(2) . ?
Cu1 N1 1.9886(17) . ?
N1 C1 1.299(3) . ?
N1 C11 1.433(3) . ?
N2 C50 1.158(3) . ?
N2 C51 1.393(3) . ?
C1 C46 1.431(3) . ?
C11 C16 1.409(3) . ?
C11 C12 1.416(3) . ?
C12 C13 1.395(3) . ?
C12 C21 1.494(3) . ?
C13 C14 1.386(3) . ?
C14 C15 1.382(3) . ?
C15 C16 1.402(3) . ?
C16 C31 1.491(3) . ?
C21 C26 1.395(3) . ?
C21 C22 1.399(3) . ?
C22 C23 1.392(4) . ?
C23 C24 1.374(4) . ?
C24 C25 1.383(4) . ?
C25 C26 1.393(3) . ?
C31 C32 1.393(3) . ?
C31 C36 1.395(3) . ?
C32 C33 1.385(3) . ?
C33 C34 1.380(3) . ?
C34 C35 1.385(3) . ?
C35 C36 1.385(3) . ?
C41 C42 1.415(3) . ?
C41 C46 1.439(3) . ?
C42 C43 1.372(4) . ?
C43 C44 1.407(4) . ?
C44 C45 1.364(3) . ?
C45 C46 1.416(3) . ?
C51 C56 1.303(7) . ?
C51 C52A 1.381(6) . ?
C51 C52 1.458(6) . ?
C51 C56A 1.495(7) . ?
C52 C53 1.383(6) . ?
C52 C57 1.502(8) . ?
C53 C54 1.367(8) . ?
C54 C55 1.386(8) . ?
C55 C56 1.393(7) . ?
C56 C58 1.501(7) . ?
C52A C53A 1.386(8) . ?
C52A C57A 1.500(8) . ?
C53A C54A 1.370(8) . ?
C54A C55A 1.393(7) . ?
C55A C56A 1.417(7) . ?
C56A C58A 1.508(7) . ?
